data_7230342
loop_
_publ_author_name
'Zhang, Furen'
'Li, Chunmei'
'Liang, Xuezheng'

_publ_section_title
;
 Solid acid-catalyzed domino cyclization reaction: regio- and
 diastereoselective synthesis of pyrido[2,3-d]pyrimidine derivatives
 bearing three contiguous stereocenters
;
_journal_issue 9
_journal_name_full 'Green Chemistry'
_journal_page_first 2057
_journal_paper_doi 10.1039/C7GC03812G
_journal_volume 20
_journal_year 2018
_chemical_formula_moiety 'C22 H25 N5 O4'
_chemical_formula_sum 'C22 H25 N5 O4'
_chemical_formula_weight 423.47
_space_group_crystal_system triclinic
_space_group_IT_number 2
_space_group_name_Hall '-P 1'
_space_group_name_H-M_alt 'P -1'
_symmetry_space_group_name_Hall '-P 1'
_symmetry_space_group_name_H-M 'P -1'
_atom_sites_solution_hydrogens geom
_audit_creation_method SHELXL-2014
_audit_update_record
;
2017-11-27 deposited with the CCDC.
2018-03-21 downloaded from the CCDC.
;
_cell_angle_alpha 75.736(6)
_cell_angle_beta 70.173(5)
_cell_angle_gamma 77.227(5)
_cell_formula_units_Z 2
_cell_length_a 9.324(3)
_cell_length_b 9.760(3)
_cell_length_c 12.772(4)
_cell_measurement_reflns_used 2371
_cell_measurement_temperature 100(2)
_cell_measurement_theta_max 27.57
_cell_measurement_theta_min 2.46
_cell_volume 1047.6(6)
_computing_cell_refinement 'Bruker SAINT'
_computing_data_collection 'Bruker APEX2'
_computing_data_reduction 'Bruker SAINT'
_computing_molecular_graphics 'Bruker SHELXTL'
_computing_publication_material 'Bruker SHELXTL'
_computing_structure_refinement 'SHELXL-2014 (Sheldrick, 2014)'
_computing_structure_solution 'SHELXS-97 (Sheldrick 2008)'
_diffrn_ambient_temperature 100(2)
_diffrn_measured_fraction_theta_full 0.996
_diffrn_measured_fraction_theta_max 0.988
_diffrn_measurement_device_type 'Bruker APEX-II CCD'
_diffrn_measurement_method '\f and \w scans'
_diffrn_radiation_type MoK\a
_diffrn_radiation_wavelength 0.71073
_diffrn_reflns_av_R_equivalents 0.0257
_diffrn_reflns_av_unetI/netI 0.0498
_diffrn_reflns_Laue_measured_fraction_full 0.996
_diffrn_reflns_Laue_measured_fraction_max 0.988
_diffrn_reflns_limit_h_max 12
_diffrn_reflns_limit_h_min -12
_diffrn_reflns_limit_k_max 12
_diffrn_reflns_limit_k_min -12
_diffrn_reflns_limit_l_max 12
_diffrn_reflns_limit_l_min -16
_diffrn_reflns_number 7235
_diffrn_reflns_point_group_measured_fraction_full 0.996
_diffrn_reflns_point_group_measured_fraction_max 0.988
_diffrn_reflns_theta_full 25.242
_diffrn_reflns_theta_max 27.673
_diffrn_reflns_theta_min 1.725
_exptl_absorpt_coefficient_mu 0.095
_exptl_absorpt_correction_T_max 0.75
_exptl_absorpt_correction_T_min 0.67
_exptl_absorpt_correction_type multi-scan
_exptl_absorpt_process_details SADABS
_exptl_crystal_colour colorless
_exptl_crystal_density_diffrn 1.342
_exptl_crystal_description block
_exptl_crystal_F_000 448
_exptl_crystal_size_max 0.300
_exptl_crystal_size_mid 0.200
_exptl_crystal_size_min 0.200
_refine_diff_density_max 0.695
_refine_diff_density_min -0.447
_refine_diff_density_rms 0.054
_refine_ls_extinction_method none
_refine_ls_goodness_of_fit_ref 1.056
_refine_ls_hydrogen_treatment constr
_refine_ls_matrix_type full
_refine_ls_number_parameters 283
_refine_ls_number_reflns 4847
_refine_ls_number_restraints 0
_refine_ls_restrained_S_all 1.056
_refine_ls_R_factor_all 0.0664
_refine_ls_R_factor_gt 0.0500
_refine_ls_shift/su_max 0.000
_refine_ls_shift/su_mean 0.000
_refine_ls_structure_factor_coef Fsqd
_refine_ls_weighting_details 'w=1/[\s^2^(Fo^2^)+(0.0511P)^2^+0.5547P] where P=(Fo^2^+2Fc^2^)/3'
_refine_ls_weighting_scheme calc
_refine_ls_wR_factor_gt 0.1226
_refine_ls_wR_factor_ref 0.1333
_reflns_Friedel_coverage 0.000
_reflns_number_gt 3743
_reflns_number_total 4847
_reflns_threshold_expression 'I > 2\s(I)'
_cod_data_source_file c7gc03812g2.cif
_cod_data_source_block 150326e_0m
_cod_depositor_comments 'Adding full bibliography for 7230342.cif.'
_cod_database_code 7230342
_shelx_space_group_comment
; 
The symmetry employed for this shelxl refinement is uniquely defined 
by the following loop, which should always be used as a source of 
symmetry information in preference to the above space-group names. 
They are only intended as comments. 
;
_shelx_estimated_absorpt_t_min 0.972
_shelx_estimated_absorpt_t_max 0.981
_shelxl_version_number 2014-3

loop_
_space_group_symop_operation_xyz
'x, y, z'
'-x, -y, -z'

loop_
_atom_site_label
_atom_site_type_symbol
_atom_site_fract_x
_atom_site_fract_y
_atom_site_fract_z
_atom_site_U_iso_or_equiv
_atom_site_adp_type
_atom_site_occupancy
_atom_site_site_symmetry_order
_atom_site_calc_flag
_atom_site_refinement_flags_posn
_atom_site_refinement_flags_adp
C1 C 0.11066(18) 0.55038(17) 0.32708(14) 0.0155(3) Uani 1 1 d . .
C2 C 0.13822(18) 0.30439(16) 0.31187(14) 0.0151(3) Uani 1 1 d . .
C3 C 0.20900(18) 0.46949(17) 0.15089(14) 0.0150(3) Uani 1 1 d . .
C4 C 0.17223(18) 0.58221(16) 0.20891(14) 0.0148(3) Uani 1 1 d . .
C5 C 0.18456(18) 0.73501(16) 0.14969(13) 0.0145(3) Uani 1 1 d . .
H5 H 0.0863 0.7951 0.1851 0.017 Uiso 1 1 calc R U
C6 C 0.31692(18) 0.79529(17) 0.15893(13) 0.0151(3) Uani 1 1 d . .
C7 C 0.44723(19) 0.70830(17) 0.18065(15) 0.0189(3) Uani 1 1 d . .
H7 H 0.4539 0.6073 0.1939 0.023 Uiso 1 1 calc R U
C8 C 0.5681(2) 0.76814(19) 0.18317(16) 0.0230(4) Uani 1 1 d . .
H8 H 0.6571 0.7078 0.1975 0.028 Uiso 1 1 calc R U
C9 C 0.5592(2) 0.9149(2) 0.16497(15) 0.0230(4) Uani 1 1 d . .
H9 H 0.6419 0.9556 0.1666 0.028 Uiso 1 1 calc R U
C10 C 0.4289(2) 1.00254(18) 0.14431(15) 0.0220(4) Uani 1 1 d . .
H10 H 0.4220 1.1035 0.1323 0.026 Uiso 1 1 calc R U
C11 C 0.3088(2) 0.94344(17) 0.14112(14) 0.0188(3) Uani 1 1 d . .
H11 H 0.2201 1.0042 0.1267 0.023 Uiso 1 1 calc R U
C12 C 0.20022(18) 0.75498(17) 0.02276(14) 0.0149(3) Uani 1 1 d . .
H12 H 0.2468 0.8439 -0.0172 0.018 Uiso 1 1 calc R U
C13 C 0.30769(18) 0.62927(17) -0.03083(14) 0.0150(3) Uani 1 1 d . .
H13 H 0.4133 0.6314 -0.0284 0.018 Uiso 1 1 calc R U
C14 C 0.32010(18) 0.64023(16) -0.15373(14) 0.0146(3) Uani 1 1 d . .
C15 C 0.44152(19) 0.69918(18) -0.23836(15) 0.0191(3) Uani 1 1 d . .
H15 H 0.5146 0.7337 -0.2185 0.023 Uiso 1 1 calc R U
C16 C 0.4568(2) 0.7080(2) -0.35172(15) 0.0250(4) Uani 1 1 d . .
H16 H 0.5403 0.7491 -0.4083 0.030 Uiso 1 1 calc R U
C17 C 0.3531(2) 0.6584(2) -0.38418(15) 0.0246(4) Uani 1 1 d . .
C18 C 0.2327(2) 0.59873(19) -0.29896(16) 0.0228(4) Uani 1 1 d . .
H18 H 0.1610 0.5626 -0.3190 0.027 Uiso 1 1 calc R U
C19 C 0.21470(19) 0.59069(18) -0.18526(15) 0.0188(3) Uani 1 1 d . .
H19 H 0.1301 0.5512 -0.1288 0.023 Uiso 1 1 calc R U
C20 C 0.3677(3) 0.6724(3) -0.50778(18) 0.0410(5) Uani 1 1 d . .
H20A H 0.3194 0.7680 -0.5357 0.062 Uiso 1 1 calc R U
H20B H 0.3161 0.6002 -0.5161 0.062 Uiso 1 1 calc R U
H20C H 0.4770 0.6580 -0.5516 0.062 Uiso 1 1 calc R U
C22 C 0.1368(3) 0.0177(2) 0.6595(2) 0.0405(5) Uani 1 1 d . .
H22A H 0.1612 -0.0859 0.6576 0.049 Uiso 1 1 calc R U
H22B H 0.1060 0.0280 0.7397 0.049 Uiso 1 1 calc R U
C23 C 0.2766(3) 0.0827(3) 0.5974(2) 0.0545(7) Uani 1 1 d . .
H23A H 0.3056 0.0773 0.5171 0.082 Uiso 1 1 calc R U
H23B H 0.3606 0.0312 0.6284 0.082 Uiso 1 1 calc R U
H23C H 0.2570 0.1830 0.6054 0.082 Uiso 1 1 calc R U
N1 N 0.10004(16) 0.40781(14) 0.37567(12) 0.0158(3) Uani 1 1 d . .
H1 H 0.0677 0.3834 0.4500 0.019 Uiso 1 1 calc R U
N2 N 0.12009(18) 0.17100(15) 0.36694(13) 0.0235(3) Uani 1 1 d . .
H2A H 0.1445 0.1011 0.3288 0.028 Uiso 1 1 calc R U
H2B H 0.0838 0.1530 0.4413 0.028 Uiso 1 1 calc R U
N3 N 0.19279(16) 0.33149(14) 0.20006(12) 0.0163(3) Uani 1 1 d . .
N4 N 0.26357(17) 0.49319(14) 0.03622(12) 0.0188(3) Uani 1 1 d . .
H4 H 0.2726 0.4233 0.0010 0.023 Uiso 1 1 calc R U
N5 N 0.04450(16) 0.77533(15) 0.00605(12) 0.0190(3) Uani 1 1 d . .
O1 O 0.06248(15) 0.63991(12) 0.39231(10) 0.0221(3) Uani 1 1 d . .
O2 O -0.04217(15) 0.68898(15) 0.06186(13) 0.0333(3) Uani 1 1 d . .
O3 O 0.01382(17) 0.87786(16) -0.06381(13) 0.0369(4) Uani 1 1 d . .
O4 O 0.00862(16) 0.07791(13) 0.61619(12) 0.0293(3) Uani 1 1 d . .
H4A H -0.0228 0.1621 0.6276 0.044 Uiso 1 1 calc R U

loop_
_atom_site_aniso_label
_atom_site_aniso_U_11
_atom_site_aniso_U_22
_atom_site_aniso_U_33
_atom_site_aniso_U_23
_atom_site_aniso_U_13
_atom_site_aniso_U_12
C1 0.0175(7) 0.0128(7) 0.0156(8) -0.0021(6) -0.0035(6) -0.0038(6)
C2 0.0160(7) 0.0120(7) 0.0174(8) -0.0033(6) -0.0053(6) -0.0013(6)
C3 0.0144(7) 0.0144(7) 0.0149(8) -0.0029(6) -0.0041(6) 0.0002(6)
C4 0.0161(7) 0.0115(7) 0.0145(8) -0.0016(6) -0.0024(6) -0.0022(6)
C5 0.0171(7) 0.0111(7) 0.0126(7) -0.0031(6) -0.0012(6) -0.0009(6)
C6 0.0187(8) 0.0141(7) 0.0103(7) -0.0028(6) -0.0010(6) -0.0031(6)
C7 0.0207(8) 0.0133(8) 0.0191(8) -0.0021(7) -0.0031(7) -0.0011(6)
C8 0.0202(8) 0.0244(9) 0.0231(9) -0.0028(7) -0.0074(7) -0.0008(7)
C9 0.0242(9) 0.0254(9) 0.0211(9) -0.0042(7) -0.0055(7) -0.0095(7)
C10 0.0286(9) 0.0149(8) 0.0224(9) -0.0036(7) -0.0057(7) -0.0063(7)
C11 0.0219(8) 0.0147(8) 0.0186(8) -0.0032(7) -0.0056(7) -0.0014(6)
C12 0.0151(7) 0.0135(7) 0.0144(8) -0.0018(6) -0.0032(6) -0.0019(6)
C13 0.0161(7) 0.0147(7) 0.0132(8) -0.0030(6) -0.0036(6) -0.0013(6)
C14 0.0156(7) 0.0130(7) 0.0135(8) -0.0030(6) -0.0041(6) 0.0014(6)
C15 0.0169(8) 0.0217(8) 0.0177(8) -0.0046(7) -0.0032(7) -0.0030(6)
C16 0.0233(9) 0.0305(10) 0.0164(9) -0.0027(7) -0.0002(7) -0.0052(7)
C17 0.0283(9) 0.0267(9) 0.0168(9) -0.0074(7) -0.0083(7) 0.0061(7)
C18 0.0214(8) 0.0252(9) 0.0267(10) -0.0098(8) -0.0132(7) 0.0016(7)
C19 0.0176(8) 0.0193(8) 0.0197(8) -0.0043(7) -0.0053(7) -0.0029(6)
C20 0.0486(13) 0.0536(14) 0.0209(10) -0.0125(10) -0.0142(10) 0.0042(11)
C22 0.0379(12) 0.0242(10) 0.0435(13) -0.0024(9) -0.0011(10) 0.0054(9)
C23 0.0588(16) 0.0577(16) 0.0519(16) 0.0099(13) -0.0289(14) -0.0220(13)
N1 0.0217(7) 0.0129(6) 0.0110(6) -0.0016(5) -0.0018(5) -0.0048(5)
N2 0.0387(9) 0.0140(7) 0.0168(7) -0.0039(6) -0.0049(7) -0.0061(6)
N3 0.0214(7) 0.0121(6) 0.0148(7) -0.0030(5) -0.0050(6) -0.0012(5)
N4 0.0290(8) 0.0122(7) 0.0133(7) -0.0038(5) -0.0039(6) -0.0014(6)
N5 0.0179(7) 0.0187(7) 0.0193(7) -0.0052(6) -0.0057(6) 0.0016(6)
O1 0.0349(7) 0.0135(6) 0.0146(6) -0.0046(5) -0.0001(5) -0.0064(5)
O2 0.0228(7) 0.0351(8) 0.0400(8) 0.0051(7) -0.0105(6) -0.0124(6)
O3 0.0328(8) 0.0342(8) 0.0389(9) 0.0105(7) -0.0202(7) -0.0001(6)
O4 0.0343(7) 0.0143(6) 0.0332(8) -0.0083(6) 0.0014(6) -0.0051(5)

loop_
_atom_type_symbol
_atom_type_description
_atom_type_scat_dispersion_real
_atom_type_scat_dispersion_imag
_atom_type_scat_source
C C 0.0033 0.0016 'International Tables Vol C Tables 4.2.6.8 and 6.1.1.4'
H H 0.0000 0.0000 'International Tables Vol C Tables 4.2.6.8 and 6.1.1.4'
N N 0.0061 0.0033 'International Tables Vol C Tables 4.2.6.8 and 6.1.1.4'
O O 0.0106 0.0060 'International Tables Vol C Tables 4.2.6.8 and 6.1.1.4'

loop_
_geom_angle_atom_site_label_1
_geom_angle_atom_site_label_2
_geom_angle_atom_site_label_3
_geom_angle
O1 C1 N1 117.57(15)
O1 C1 C4 125.76(15)
N1 C1 C4 116.67(14)
N3 C2 N2 120.03(14)
N3 C2 N1 122.70(14)
N2 C2 N1 117.26(15)
N4 C3 N3 114.49(14)
N4 C3 C4 120.42(15)
N3 C3 C4 125.08(15)
C3 C4 C1 117.13(14)
C3 C4 C5 122.89(14)
C1 C4 C5 119.80(14)
C4 C5 C6 115.00(13)
C4 C5 C12 111.54(13)
C6 C5 C12 107.92(13)
C4 C5 H5 107.3
C6 C5 H5 107.3
C12 C5 H5 107.3
C7 C6 C11 118.81(15)
C7 C6 C5 122.44(14)
C11 C6 C5 118.72(14)
C6 C7 C8 120.45(16)
C6 C7 H7 119.8
C8 C7 H7 119.8
C9 C8 C7 120.30(16)
C9 C8 H8 119.9
C7 C8 H8 119.9
C8 C9 C10 119.62(16)
C8 C9 H9 120.2
C10 C9 H9 120.2
C11 C10 C9 120.25(16)
C11 C10 H10 119.9
C9 C10 H10 119.9
C10 C11 C6 120.56(16)
C10 C11 H11 119.7
C6 C11 H11 119.7
N5 C12 C13 110.70(13)
N5 C12 C5 110.57(13)
C13 C12 C5 111.99(13)
N5 C12 H12 107.8
C13 C12 H12 107.8
C5 C12 H12 107.8
N4 C13 C14 111.04(13)
N4 C13 C12 110.91(13)
C14 C13 C12 113.93(13)
N4 C13 H13 106.8
C14 C13 H13 106.8
C12 C13 H13 106.8
C15 C14 C19 118.54(15)
C15 C14 C13 119.47(14)
C19 C14 C13 121.98(15)
C16 C15 C14 120.49(16)
C16 C15 H15 119.8
C14 C15 H15 119.8
C17 C16 C15 121.51(17)
C17 C16 H16 119.2
C15 C16 H16 119.2
C16 C17 C18 117.57(16)
C16 C17 C20 121.23(19)
C18 C17 C20 121.18(18)
C19 C18 C17 121.63(16)
C19 C18 H18 119.2
C17 C18 H18 119.2
C18 C19 C14 120.25(16)
C18 C19 H19 119.9
C14 C19 H19 119.9
C17 C20 H20A 109.5
C17 C20 H20B 109.5
H20A C20 H20B 109.5
C17 C20 H20C 109.5
H20A C20 H20C 109.5
H20B C20 H20C 109.5
O4 C22 C23 114.45(19)
O4 C22 H22A 108.6
C23 C22 H22A 108.6
O4 C22 H22B 108.6
C23 C22 H22B 108.6
H22A C22 H22B 107.6
C22 C23 H23A 109.5
C22 C23 H23B 109.5
H23A C23 H23B 109.5
C22 C23 H23C 109.5
H23A C23 H23C 109.5
H23B C23 H23C 109.5
C2 N1 C1 122.03(14)
C2 N1 H1 119.0
C1 N1 H1 119.0
C2 N2 H2A 120.0
C2 N2 H2B 120.0
H2A N2 H2B 120.0
C2 N3 C3 116.27(14)
C3 N4 C13 122.62(13)
C3 N4 H4 118.7
C13 N4 H4 118.7
O2 N5 O3 124.29(15)
O2 N5 C12 118.58(14)
O3 N5 C12 117.13(14)
C22 O4 H4A 109.5

loop_
_geom_bond_atom_site_label_1
_geom_bond_atom_site_label_2
_geom_bond_distance
C1 O1 1.261(2)
C1 N1 1.387(2)
C1 C4 1.401(2)
C2 N3 1.322(2)
C2 N2 1.336(2)
C2 N1 1.364(2)
C3 N4 1.355(2)
C3 N3 1.356(2)
C3 C4 1.393(2)
C4 C5 1.507(2)
C5 C6 1.529(2)
C5 C12 1.544(2)
C5 H5 1.0000
C6 C7 1.389(2)
C6 C11 1.396(2)
C7 C8 1.392(2)
C7 H7 0.9500
C8 C9 1.382(3)
C8 H8 0.9500
C9 C10 1.387(3)
C9 H9 0.9500
C10 C11 1.384(2)
C10 H10 0.9500
C11 H11 0.9500
C12 N5 1.502(2)
C12 C13 1.544(2)
C12 H12 1.0000
C13 N4 1.452(2)
C13 C14 1.513(2)
C13 H13 1.0000
C14 C15 1.390(2)
C14 C19 1.392(2)
C15 C16 1.388(2)
C15 H15 0.9500
C16 C17 1.386(3)
C16 H16 0.9500
C17 C18 1.390(3)
C17 C20 1.512(3)
C18 C19 1.388(2)
C18 H18 0.9500
C19 H19 0.9500
C20 H20A 0.9800
C20 H20B 0.9800
C20 H20C 0.9800
C22 O4 1.435(3)
C22 C23 1.465(3)
C22 H22A 0.9900
C22 H22B 0.9900
C23 H23A 0.9800
C23 H23B 0.9800
C23 H23C 0.9800
N1 H1 0.8800
N2 H2A 0.8800
N2 H2B 0.8800
N4 H4 0.8800
N5 O2 1.219(2)
N5 O3 1.2190(19)
O4 H4A 0.8400
